data_4038516
loop_
_publ_author_name
'Zimnitskiy, Nikolay S.'
'Denikaev, Andrey D.'
'Barkov, Alexey Y.'
'Kutyashev, Igor B.'
'Korotaev, Vladislav Y.'
'Sosnovskikh, Vyacheslav Y.'

_publ_section_title
;
 Catalyst-free Tandem 1,3-Dipolar Cycloaddition/Aldol Condensation:
 Diastereoselective Construction of the Azatetraquinane Skeleton.
;
_journal_issue 13
_journal_name_full 'The Journal of organic chemistry'
_journal_page_first 8683
_journal_page_last 8694
_journal_paper_doi 10.1021/acs.joc.0c01127
_journal_volume 85
_journal_year 2020
_chemical_formula_moiety 'C31 H24 Cl N O4'
_chemical_formula_sum 'C31 H24 Cl N O4'
_chemical_formula_weight 509.96
_space_group_IT_number 14
_space_group_name_Hall '-P 2yn'
_space_group_name_H-M_alt 'P 1 21/n 1'
_symmetry_cell_setting monoclinic
_symmetry_space_group_name_H-M 'P 1 21/n 1'
_atom_sites_solution_hydrogens geom
_atom_sites_solution_primary direct
_atom_sites_solution_secondary difmap
_audit_creation_method SHELXL-97
_cell_angle_alpha 90.00
_cell_angle_beta 112.636(9)
_cell_angle_gamma 90.00
_cell_formula_units_Z 4
_cell_length_a 9.7883(9)
_cell_length_b 26.2735(14)
_cell_length_c 10.5970(8)
_cell_measurement_reflns_used 3246
_cell_measurement_temperature 295(2)
_cell_measurement_theta_max 26.6790
_cell_measurement_theta_min 3.7350
_cell_volume 2515.3(4)
_computing_cell_refinement 'CrysAlisPro 1.171.39.38a (Rigaku OD, 2017)'
_computing_data_collection 'CrysAlisPro 1.171.39.38a (Rigaku OD, 2017)'
_computing_data_reduction 'CrysAlisPro 1.171.39.38a (Rigaku OD, 2017)'
_computing_structure_refinement 'SHELXL-97 (Sheldrick, 1997)'
_computing_structure_solution 'SHELXS-97 (Sheldrick, 1990)'
_diffrn_ambient_temperature 295(2)
_diffrn_measured_fraction_theta_full 0.992
_diffrn_measured_fraction_theta_max 0.856
_diffrn_measurement_device_type 'Xcalibur 3'
_diffrn_measurement_method 'phi and omega scans'
_diffrn_radiation_monochromator graphite
_diffrn_radiation_source 'fine-focus sealed tube'
_diffrn_radiation_type MoK\a
_diffrn_radiation_wavelength 0.71073
_diffrn_reflns_av_R_equivalents 0.0473
_diffrn_reflns_av_sigmaI/netI 0.0569
_diffrn_reflns_limit_h_max 13
_diffrn_reflns_limit_h_min -12
_diffrn_reflns_limit_k_max 20
_diffrn_reflns_limit_k_min -37
_diffrn_reflns_limit_l_max 13
_diffrn_reflns_limit_l_min -15
_diffrn_reflns_number 19665
_diffrn_reflns_theta_full 26.00
_diffrn_reflns_theta_max 30.90
_diffrn_reflns_theta_min 3.61
_exptl_absorpt_coefficient_mu 0.191
_exptl_absorpt_correction_T_max 1.00000
_exptl_absorpt_correction_T_min 0.78885
_exptl_absorpt_correction_type multi-scan
_exptl_absorpt_process_details
;
CrysAlisPro 1.171.39.38a (Rigaku Oxford Diffraction, 2017)
Empirical absorption correction using spherical harmonics,
 implemented in SCALE3 ABSPACK scaling algorithm.
;
_exptl_crystal_colour yellow
_exptl_crystal_density_diffrn 1.347
_exptl_crystal_density_method 'not measured'
_exptl_crystal_description prism
_exptl_crystal_F_000 1064
_exptl_crystal_size_max 0.39
_exptl_crystal_size_mid 0.28
_exptl_crystal_size_min 0.17
_refine_diff_density_max 0.464
_refine_diff_density_min -0.293
_refine_diff_density_rms 0.055
_refine_ls_extinction_coef 0.018(3)
_refine_ls_extinction_expression Fc^*^=kFc[1+0.001xFc^2^\l^3^/sin(2\q)]^-1/4^
_refine_ls_extinction_method SHELXL
_refine_ls_goodness_of_fit_ref 1.044
_refine_ls_hydrogen_treatment mixed
_refine_ls_matrix_type full
_refine_ls_number_parameters 409
_refine_ls_number_reflns 6807
_refine_ls_number_restraints 55
_refine_ls_restrained_S_all 1.045
_refine_ls_R_factor_all 0.1451
_refine_ls_R_factor_gt 0.0797
_refine_ls_shift/su_max 0.000
_refine_ls_shift/su_mean 0.000
_refine_ls_structure_factor_coef Fsqd
_refine_ls_weighting_details 'calc w=1/[\s^2^(Fo^2^)+(0.1300P)^2^+0.3000P] where P=(Fo^2^+2Fc^2^)/3'
_refine_ls_weighting_scheme calc
_refine_ls_wR_factor_gt 0.2158
_refine_ls_wR_factor_ref 0.2839
_reflns_number_gt 3182
_reflns_number_total 6807
_reflns_threshold_expression >2sigma(I)
_cod_data_source_file jo0c01127_si_002.cif
_cod_data_source_block exp_443
_cod_depositor_comments
;
The following automatic conversions were performed:

data item '_symmetry_cell_setting' value 'Monoclinic' was changed to
'monoclinic' in accordance with the
/home/data/users/saulius/crontab/automatic-downloads/rss-feeds/ACS/lib/dictionaries/cif_core.dic
dictionary named 'cif_core.dic' version 2.4.2 last updated on
2011-04-26.

Automatic conversion script
Id: cif_fix_values 7556 2019-12-06 15:28:31Z antanas 

 Adding full bibliography for 4038516.cif.
;
_cod_original_cell_volume 2515.3(3)
_cod_original_sg_symbol_H-M P2(1)/n
_cod_database_code 4038516

loop_
_symmetry_equiv_pos_as_xyz
'x, y, z'
'-x+1/2, y+1/2, -z+1/2'
'-x, -y, -z'
'x-1/2, -y-1/2, z-1/2'

loop_
_atom_site_label
_atom_site_type_symbol
_atom_site_fract_x
_atom_site_fract_y
_atom_site_fract_z
_atom_site_U_iso_or_equiv
_atom_site_adp_type
_atom_site_occupancy
_atom_site_symmetry_multiplicity
_atom_site_calc_flag
_atom_site_refinement_flags
_atom_site_disorder_assembly
_atom_site_disorder_group
O1 O 0.3738(2) -0.28269(8) -0.5750(2) 0.0748(6) Uani 1 1 d . . .
O2 O 0.4174(3) -0.18004(8) -0.3530(2) 0.0717(6) Uani 1 1 d . . .
O3 O 0.5438(3) -0.43831(9) -0.0852(3) 0.0890(8) Uani 1 1 d . . .
O4 O 1.0111(3) -0.14990(10) -0.2833(3) 0.0956(9) Uani 1 1 d . . .
N1 N 0.7210(3) -0.13970(10) -0.5341(3) 0.0732(7) Uani 1 1 d . A .
C24 C 0.4747(3) -0.28094(10) -0.4631(3) 0.0550(6) Uani 1 1 d . . .
C25 C 0.5015(3) -0.32197(10) -0.3613(3) 0.0554(6) Uani 1 1 d . . .
C9 C 0.6969(3) -0.22583(11) -0.4453(3) 0.0571(7) Uani 1 1 d . . .
C11 C 0.5311(3) -0.18778(10) -0.3706(3) 0.0558(6) Uani 1 1 d . . .
C10 C 0.5703(3) -0.23451(10) -0.4270(3) 0.0533(6) Uani 1 1 d . . .
C27 C 0.4356(4) -0.40396(13) -0.3021(4) 0.0745(9) Uani 1 1 d . . .
C1 C 0.7504(3) -0.17272(10) -0.4131(3) 0.0591(7) Uani 1 1 d . A .
C30 C 0.6030(4) -0.31715(12) -0.2283(3) 0.0666(8) Uani 1 1 d . . .
C3 C 0.9440(3) -0.22808(12) -0.4131(4) 0.0677(8) Uani 1 1 d . . .
C28 C 0.5364(4) -0.39800(12) -0.1704(3) 0.0683(8) Uani 1 1 d . . .
C7 C 0.8086(4) -0.30262(14) -0.5279(3) 0.0724(8) Uani 1 1 d . . .
H7A H 0.7216 -0.3214 -0.5632 0.087 Uiso 1 1 calc R . .
C18 C 0.6617(3) -0.05707(10) -0.2706(4) 0.0643(8) Uani 1 1 d D . .
C8 C 0.8120(3) -0.25594(12) -0.4686(3) 0.0622(7) Uani 1 1 d . . .
C12 C 0.6630(3) -0.15062(10) -0.3346(3) 0.0598(7) Uani 1 1 d . . .
C4 C 1.0745(4) -0.24820(16) -0.4189(4) 0.0858(11) Uani 1 1 d . . .
H4A H 1.1636 -0.2306 -0.3825 0.103 Uiso 1 1 calc R . .
C26 C 0.4178(4) -0.36625(11) -0.3976(4) 0.0683(8) Uani 1 1 d . . .
C29 C 0.6206(5) -0.35471(13) -0.1325(4) 0.0762(9) Uani 1 1 d . . .
C13 C 0.6237(4) -0.09515(11) -0.3874(4) 0.0699(8) Uani 1 1 d . . .
H13A H 0.5168 -0.0935 -0.4403 0.084 Uiso 1 1 calc R . .
C2 C 0.9199(4) -0.17968(13) -0.3556(4) 0.0713(9) Uani 1 1 d . . .
C6 C 0.9386(5) -0.32075(16) -0.5333(4) 0.0860(11) Uani 1 1 d . . .
H6A H 0.9378 -0.3519 -0.5750 0.103 Uiso 1 1 calc R . .
C14 C 0.7037(5) -0.08936(13) -0.4896(4) 0.0787(9) Uani 1 1 d . . .
H14A H 0.8014 -0.0740 -0.4421 0.094 Uiso 1 1 calc R A .
C5 C 1.0661(5) -0.29472(18) -0.4802(5) 0.0938(12) Uani 1 1 d . . .
H5A H 1.1513 -0.3086 -0.4851 0.113 Uiso 1 1 calc R . .
C17 C 0.5884(6) -0.14944(16) -0.6554(4) 0.1022(14) Uani 1 1 d . . .
H17A H 0.5081 -0.1610 -0.6302 0.123 Uiso 1 1 calc R A .
H17B H 0.6072 -0.1751 -0.7125 0.123 Uiso 1 1 calc R . .
C31 C 0.6408(6) -0.43535(17) 0.0522(4) 0.1037(14) Uani 1 1 d . . .
H31A H 0.6338 -0.4660 0.0987 0.156 Uiso 1 1 calc R . .
H31B H 0.6146 -0.4067 0.0945 0.156 Uiso 1 1 calc R . .
H31C H 0.7403 -0.4313 0.0575 0.156 Uiso 1 1 calc R . .
C15 C 0.6205(7) -0.05995(16) -0.6219(5) 0.1114(16) Uani 1 1 d . A .
H15A H 0.5453 -0.0382 -0.6118 0.134 Uiso 1 1 calc R . .
H15B H 0.6882 -0.0391 -0.6466 0.134 Uiso 1 1 calc R . .
C16 C 0.5515(7) -0.10020(17) -0.7276(5) 0.1159(16) Uani 1 1 d . A .
H16A H 0.4450 -0.0957 -0.7693 0.139 Uiso 1 1 calc R . .
H16B H 0.5909 -0.0986 -0.7986 0.139 Uiso 1 1 calc R . .
Cl1 Cl 0.7682(3) 0.04916(11) 0.0841(3) 0.1037(7) Uani 0.73 1 d P A 1
C23 C 0.7569(7) -0.0172(2) -0.2581(6) 0.0786(15) Uani 0.73 1 d PU A 1
H23A H 0.8005 -0.0126 -0.3212 0.094 Uiso 0.73 1 calc PR A 1
C22 C 0.7864(8) 0.0162(2) -0.1480(7) 0.0924(17) Uani 0.73 1 d PU A 1
H22A H 0.8482 0.0440 -0.1388 0.111 Uiso 0.73 1 calc PR A 1
C21 C 0.7254(10) 0.0082(3) -0.0543(8) 0.0699(15) Uani 0.73 1 d PU A 1
C19 C 0.5969(6) -0.0627(2) -0.1807(5) 0.0657(11) Uani 0.73 1 d P A 1
H19A H 0.5292 -0.0889 -0.1936 0.079 Uiso 0.73 1 calc PR A 1
C20 C 0.6267(7) -0.0313(2) -0.0717(6) 0.0732(14) Uani 0.73 1 d P A 1
H20A H 0.5816 -0.0364 -0.0098 0.088 Uiso 0.73 1 calc PR A 1
Cl1A Cl 0.8553(12) 0.0581(3) 0.0936(9) 0.163(4) Uani 0.27 1 d PD A 2
C23A C 0.8029(16) -0.0382(6) -0.2075(16) 0.080(4) Uani 0.27 1 d PDU A 2
H23B H 0.8712 -0.0528 -0.2380 0.097 Uiso 0.27 1 calc PR A 2
C22A C 0.8615(18) -0.0022(6) -0.1088(17) 0.088(5) Uani 0.27 1 d PDU A 2
H22B H 0.9546 0.0114 -0.0921 0.106 Uiso 0.27 1 calc PR A 2
C21A C 0.784(2) 0.0132(9) -0.036(2) 0.083(7) Uani 0.27 1 d PDU A 2
C20A C 0.648(3) -0.0075(11) -0.071(3) 0.122(11) Uani 0.27 1 d PDU A 2
H20B H 0.5945 -0.0021 -0.0166 0.147 Uiso 0.27 1 calc PR A 2
C19A C 0.586(3) -0.0376(10) -0.192(3) 0.143(10) Uani 0.27 1 d PDU A 2
H19B H 0.4855 -0.0451 -0.2210 0.172 Uiso 0.27 1 calc PR A 2
H12 H 0.714(3) -0.1532(11) -0.230(3) 0.062(8) Uiso 1 1 d . . .
H30 H 0.664(4) -0.2850(12) -0.200(3) 0.069(9) Uiso 1 1 d . . .
H26 H 0.342(4) -0.3706(11) -0.499(4) 0.069(9) Uiso 1 1 d . . .
H27 H 0.399(6) -0.440(2) -0.308(5) 0.131(16) Uiso 1 1 d . . .
H29 H 0.700(5) -0.3531(17) -0.043(5) 0.115(14) Uiso 1 1 d . . .

loop_
_atom_site_aniso_label
_atom_site_aniso_U_11
_atom_site_aniso_U_22
_atom_site_aniso_U_33
_atom_site_aniso_U_23
_atom_site_aniso_U_13
_atom_site_aniso_U_12
O1 0.0625(13) 0.0739(14) 0.0659(13) 0.0007(10) 0.0002(10) -0.0109(10)
O2 0.0652(14) 0.0756(14) 0.0770(14) -0.0066(10) 0.0302(11) 0.0035(10)
O3 0.108(2) 0.0668(14) 0.0910(18) 0.0123(12) 0.0367(16) -0.0021(12)
O4 0.0589(15) 0.0839(17) 0.123(2) 0.0012(14) 0.0115(14) -0.0190(11)
N1 0.0747(18) 0.0680(16) 0.0714(17) 0.0147(13) 0.0221(14) 0.0013(12)
C24 0.0412(14) 0.0623(16) 0.0571(15) -0.0069(12) 0.0141(12) -0.0014(11)
C25 0.0482(15) 0.0546(15) 0.0591(15) -0.0088(11) 0.0159(12) -0.0032(11)
C9 0.0493(15) 0.0611(16) 0.0549(15) 0.0043(11) 0.0133(12) -0.0012(12)
C11 0.0494(15) 0.0599(16) 0.0521(14) 0.0015(11) 0.0131(12) 0.0026(11)
C10 0.0442(14) 0.0551(15) 0.0557(14) 0.0003(11) 0.0137(11) 0.0005(10)
C27 0.074(2) 0.0601(19) 0.083(2) -0.0037(15) 0.0225(18) -0.0128(15)
C1 0.0480(15) 0.0582(16) 0.0648(17) 0.0095(12) 0.0148(12) -0.0005(11)
C30 0.068(2) 0.0619(18) 0.0612(17) -0.0070(13) 0.0150(15) -0.0118(14)
C3 0.0487(16) 0.0726(19) 0.080(2) 0.0145(15) 0.0232(14) 0.0026(13)
C28 0.072(2) 0.0599(18) 0.075(2) 0.0024(14) 0.0309(16) 0.0024(14)
C7 0.065(2) 0.080(2) 0.076(2) -0.0012(16) 0.0314(16) 0.0066(15)
C18 0.0616(18) 0.0471(14) 0.084(2) 0.0069(13) 0.0275(16) 0.0062(12)
C8 0.0488(16) 0.0729(19) 0.0637(17) 0.0103(14) 0.0201(13) 0.0048(13)
C12 0.0564(16) 0.0506(15) 0.0589(16) 0.0023(12) 0.0073(13) -0.0029(11)
C4 0.0499(19) 0.106(3) 0.104(3) 0.034(2) 0.0321(18) 0.0054(17)
C26 0.0616(18) 0.0583(17) 0.072(2) -0.0056(14) 0.0117(15) -0.0091(13)
C29 0.087(2) 0.070(2) 0.0602(18) 0.0002(15) 0.0154(17) -0.0083(16)
C13 0.0632(19) 0.0521(16) 0.082(2) 0.0049(14) 0.0144(16) 0.0031(13)
C2 0.0505(17) 0.077(2) 0.076(2) 0.0113(15) 0.0135(15) -0.0120(14)
C6 0.082(3) 0.099(3) 0.088(2) 0.0020(19) 0.045(2) 0.017(2)
C14 0.095(3) 0.071(2) 0.0674(19) 0.0063(15) 0.0288(18) -0.0015(17)
C5 0.082(3) 0.105(3) 0.112(3) 0.015(2) 0.056(2) 0.027(2)
C17 0.144(4) 0.086(3) 0.060(2) 0.0058(17) 0.021(2) 0.016(2)
C31 0.133(4) 0.088(3) 0.086(3) 0.021(2) 0.038(3) 0.014(2)
C15 0.170(5) 0.081(3) 0.087(3) 0.021(2) 0.053(3) 0.017(3)
C16 0.150(5) 0.099(3) 0.078(3) 0.012(2) 0.021(3) 0.024(3)
Cl1 0.1224(17) 0.0934(12) 0.0890(12) -0.0304(9) 0.0336(13) 0.0080(12)
C23 0.094(4) 0.070(3) 0.087(4) -0.013(3) 0.053(3) -0.016(3)
C22 0.102(4) 0.072(3) 0.113(4) -0.020(3) 0.052(4) -0.019(3)
C21 0.071(4) 0.059(3) 0.076(3) -0.006(2) 0.024(3) 0.010(3)
C19 0.074(3) 0.057(3) 0.074(3) 0.009(2) 0.037(2) 0.002(2)
C20 0.090(4) 0.058(3) 0.085(4) 0.010(2) 0.049(3) 0.014(3)
Cl1A 0.220(10) 0.110(5) 0.105(4) -0.039(3) 0.002(7) 0.043(6)
C23A 0.077(8) 0.079(8) 0.077(7) -0.014(6) 0.021(6) 0.004(6)
C22A 0.065(7) 0.086(8) 0.104(8) -0.013(7) 0.023(6) -0.003(6)
C21A 0.081(10) 0.082(9) 0.077(9) 0.000(6) 0.022(7) -0.006(8)
C20A 0.125(13) 0.139(15) 0.123(13) -0.013(9) 0.070(10) 0.003(9)
C19A 0.140(13) 0.144(13) 0.146(13) -0.006(9) 0.056(9) -0.020(9)

loop_
_atom_type_symbol
_atom_type_description
_atom_type_scat_dispersion_real
_atom_type_scat_dispersion_imag
_atom_type_scat_source
C C 0.0033 0.0016 'International Tables Vol C Tables 4.2.6.8 and 6.1.1.4'
H H 0.0000 0.0000 'International Tables Vol C Tables 4.2.6.8 and 6.1.1.4'
N N 0.0061 0.0033 'International Tables Vol C Tables 4.2.6.8 and 6.1.1.4'
O O 0.0106 0.0060 'International Tables Vol C Tables 4.2.6.8 and 6.1.1.4'
Cl Cl 0.1484 0.1585 'International Tables Vol C Tables 4.2.6.8 and 6.1.1.4'

loop_
_geom_angle_atom_site_label_1
_geom_angle_atom_site_label_2
_geom_angle_atom_site_label_3
_geom_angle
_geom_angle_site_symmetry_1
_geom_angle_site_symmetry_3
_geom_angle_publ_flag
C28 O3 C31 118.9(3) . . ?
C14 N1 C17 105.9(3) . . ?
C14 N1 C1 105.3(3) . . ?
C17 N1 C1 118.1(3) . . ?
O1 C24 C25 122.3(2) . . ?
O1 C24 C10 118.2(3) . . ?
C25 C24 C10 119.5(2) . . ?
C30 C25 C26 118.3(3) . . ?
C30 C25 C24 122.3(2) . . ?
C26 C25 C24 119.3(3) . . ?
C10 C9 C8 137.7(3) . . ?
C10 C9 C1 112.9(3) . . ?
C8 C9 C1 108.6(2) . . ?
O2 C11 C10 126.6(3) . . ?
O2 C11 C12 125.8(3) . . ?
C10 C11 C12 107.5(2) . . ?
C9 C10 C11 108.3(2) . . ?
C9 C10 C24 128.5(3) . . ?
C11 C10 C24 123.1(2) . . ?
C28 C27 C26 120.2(3) . . ?
C28 C27 H27 105(3) . . ?
C26 C27 H27 134(3) . . ?
N1 C1 C9 114.7(3) . . ?
N1 C1 C12 106.7(2) . . ?
C9 C1 C12 105.2(2) . . ?
N1 C1 C2 103.4(2) . . ?
C9 C1 C2 102.1(2) . . ?
C12 C1 C2 125.1(3) . . ?
C29 C30 C25 121.5(3) . . ?
C29 C30 H30 119.1(18) . . ?
C25 C30 H30 119.4(18) . . ?
C8 C3 C4 119.5(3) . . ?
C8 C3 C2 110.9(3) . . ?
C4 C3 C2 129.6(3) . . ?
C29 C28 C27 120.5(3) . . ?
C29 C28 O3 125.0(3) . . ?
C27 C28 O3 114.5(3) . . ?
C8 C7 C6 117.9(3) . . ?
C8 C7 H7A 121.1 . . ?
C6 C7 H7A 121.1 . . ?
C19 C18 C23 120.3(4) . . ?
C19 C18 C23A 110.9(8) . . ?
C23 C18 C23A 33.0(6) . . ?
C19 C18 C19A 28.1(11) . . ?
C23 C18 C19A 99.1(11) . . ?
C23A C18 C19A 103.9(13) . . ?
C19 C18 C13 118.2(3) . . ?
C23 C18 C13 121.5(4) . . ?
C23A C18 C13 121.1(7) . . ?
C19A C18 C13 134.5(11) . . ?
C7 C8 C3 120.9(3) . . ?
C7 C8 C9 132.2(3) . . ?
C3 C8 C9 106.9(3) . . ?
C1 C12 C11 102.5(2) . . ?
C1 C12 C13 105.9(2) . . ?
C11 C12 C13 115.8(2) . . ?
C1 C12 H12 115.0(17) . . ?
C11 C12 H12 103.6(17) . . ?
C13 C12 H12 113.7(16) . . ?
C5 C4 C3 117.8(3) . . ?
C5 C4 H4A 121.1 . . ?
C3 C4 H4A 121.1 . . ?
C27 C26 C25 120.3(3) . . ?
C27 C26 H26 120.8(17) . . ?
C25 C26 H26 118.9(17) . . ?
C28 C29 C30 119.2(3) . . ?
C28 C29 H29 119(3) . . ?
C30 C29 H29 121(3) . . ?
C18 C13 C12 111.9(3) . . ?
C18 C13 C14 117.9(3) . . ?
C12 C13 C14 102.7(3) . . ?
C18 C13 H13A 108.0 . . ?
C12 C13 H13A 108.0 . . ?
C14 C13 H13A 108.0 . . ?
O4 C2 C3 128.6(3) . . ?
O4 C2 C1 126.3(3) . . ?
C3 C2 C1 105.0(2) . . ?
C5 C6 C7 122.0(4) . . ?
C5 C6 H6A 119.0 . . ?
C7 C6 H6A 119.0 . . ?
N1 C14 C15 104.6(3) . . ?
N1 C14 C13 106.9(3) . . ?
C15 C14 C13 116.7(4) . . ?
N1 C14 H14A 109.4 . . ?
C15 C14 H14A 109.4 . . ?
C13 C14 H14A 109.4 . . ?
C6 C5 C4 122.0(3) . . ?
C6 C5 H5A 119.0 . . ?
C4 C5 H5A 119.0 . . ?
N1 C17 C16 105.1(4) . . ?
N1 C17 H17A 110.7 . . ?
C16 C17 H17A 110.7 . . ?
N1 C17 H17B 110.7 . . ?
C16 C17 H17B 110.7 . . ?
H17A C17 H17B 108.8 . . ?
O3 C31 H31A 109.5 . . ?
O3 C31 H31B 109.5 . . ?
H31A C31 H31B 109.5 . . ?
O3 C31 H31C 109.5 . . ?
H31A C31 H31C 109.5 . . ?
H31B C31 H31C 109.5 . . ?
C16 C15 C14 104.8(3) . . ?
C16 C15 H15A 110.8 . . ?
C14 C15 H15A 110.8 . . ?
C16 C15 H15B 110.8 . . ?
C14 C15 H15B 110.8 . . ?
H15A C15 H15B 108.9 . . ?
C17 C16 C15 106.3(3) . . ?
C17 C16 H16A 110.5 . . ?
C15 C16 H16A 110.5 . . ?
C17 C16 H16B 110.5 . . ?
C15 C16 H16B 110.5 . . ?
H16A C16 H16B 108.7 . . ?
C18 C23 C22 118.2(5) . . ?
C18 C23 H23A 120.9 . . ?
C22 C23 H23A 120.9 . . ?
C21 C22 C23 120.4(6) . . ?
C21 C22 H22A 119.8 . . ?
C23 C22 H22A 119.8 . . ?
C22 C21 C20 120.0(6) . . ?
C22 C21 Cl1 119.4(6) . . ?
C20 C21 Cl1 120.6(6) . . ?
C18 C19 C20 122.3(5) . . ?
C18 C19 H19A 118.9 . . ?
C20 C19 H19A 118.9 . . ?
C19 C20 C21 118.7(6) . . ?
C19 C20 H20A 120.7 . . ?
C21 C20 H20A 120.7 . . ?
C22A C23A C18 132.1(14) . . ?
C22A C23A H23B 113.9 . . ?
C18 C23A H23B 113.9 . . ?
C21A C22A C23A 119.3(15) . . ?
C21A C22A H22B 120.3 . . ?
C23A C22A H22B 120.3 . . ?
C22A C21A C20A 115.9(18) . . ?
C22A C21A Cl1A 121.4(14) . . ?
C20A C21A Cl1A 122.7(17) . . ?
C21A C20A C19A 120(2) . . ?
C21A C20A H20B 119.8 . . ?
C19A C20A H20B 119.8 . . ?
C18 C19A C20A 126(2) . . ?
C18 C19A H19B 116.9 . . ?
C20A C19A H19B 116.9 . . ?

loop_
_geom_bond_atom_site_label_1
_geom_bond_atom_site_label_2
_geom_bond_distance
_geom_bond_site_symmetry_2
_geom_bond_publ_flag
O1 C24 1.218(3) . ?
O2 C11 1.214(3) . ?
O3 C28 1.375(4) . ?
O3 C31 1.401(5) . ?
O4 C2 1.212(4) . ?
N1 C14 1.436(4) . ?
N1 C17 1.456(5) . ?
N1 C1 1.482(4) . ?
C24 C25 1.475(4) . ?
C24 C10 1.495(4) . ?
C25 C30 1.383(4) . ?
C25 C26 1.389(4) . ?
C9 C10 1.345(4) . ?
C9 C8 1.473(4) . ?
C9 C1 1.483(4) . ?
C11 C10 1.480(4) . ?
C11 C12 1.546(4) . ?
C27 C28 1.373(5) . ?
C27 C26 1.379(5) . ?
C27 H27 1.01(5) . ?
C1 C12 1.519(4) . ?
C1 C2 1.543(4) . ?
C30 C29 1.378(5) . ?
C30 H30 1.01(3) . ?
C3 C8 1.403(4) . ?
C3 C4 1.405(5) . ?
C3 C2 1.468(5) . ?
C28 C29 1.371(5) . ?
C7 C8 1.373(5) . ?
C7 C6 1.380(5) . ?
C7 H7A 0.9300 . ?
C18 C19 1.340(6) . ?
C18 C23 1.374(6) . ?
C18 C23A 1.376(13) . ?
C18 C19A 1.412(17) . ?
C18 C13 1.523(5) . ?
C12 C13 1.556(4) . ?
C12 H12 1.02(3) . ?
C4 C5 1.371(6) . ?
C4 H4A 0.9300 . ?
C26 H26 1.05(3) . ?
C29 H29 0.97(5) . ?
C13 C14 1.568(5) . ?
C13 H13A 0.9800 . ?
C6 C5 1.342(6) . ?
C6 H6A 0.9300 . ?
C14 C15 1.531(6) . ?
C14 H14A 0.9800 . ?
C5 H5A 0.9300 . ?
C17 C16 1.475(6) . ?
C17 H17A 0.9700 . ?
C17 H17B 0.9700 . ?
C31 H31A 0.9600 . ?
C31 H31B 0.9600 . ?
C31 H31C 0.9600 . ?
C15 C16 1.499(7) . ?
C15 H15A 0.9700 . ?
C15 H15B 0.9700 . ?
C16 H16A 0.9700 . ?
C16 H16B 0.9700 . ?
Cl1 C21 1.735(7) . ?
C23 C22 1.398(8) . ?
C23 H23A 0.9300 . ?
C22 C21 1.358(10) . ?
C22 H22A 0.9300 . ?
C21 C20 1.381(11) . ?
C19 C20 1.356(8) . ?
C19 H19A 0.9300 . ?
C20 H20A 0.9300 . ?
Cl1A C21A 1.742(16) . ?
C23A C22A 1.363(15) . ?
C23A H23B 0.9300 . ?
C22A C21A 1.331(17) . ?
C22A H22B 0.9300 . ?
C21A C20A 1.356(18) . ?
C20A C19A 1.420(18) . ?
C20A H20B 0.9300 . ?
C19A H19B 0.9300 . ?

loop_
_geom_torsion_atom_site_label_1
_geom_torsion_atom_site_label_2
_geom_torsion_atom_site_label_3
_geom_torsion_atom_site_label_4
_geom_torsion
_geom_torsion_site_symmetry_1
_geom_torsion_site_symmetry_2
_geom_torsion_site_symmetry_3
_geom_torsion_site_symmetry_4
_geom_torsion_publ_flag
O1 C24 C25 C30 -171.2(3) . . . . ?
C10 C24 C25 C30 6.4(4) . . . . ?
O1 C24 C25 C26 5.9(4) . . . . ?
C10 C24 C25 C26 -176.5(3) . . . . ?
C8 C9 C10 C11 164.2(3) . . . . ?
C1 C9 C10 C11 -3.8(3) . . . . ?
C8 C9 C10 C24 -19.4(6) . . . . ?
C1 C9 C10 C24 172.6(3) . . . . ?
O2 C11 C10 C9 172.7(3) . . . . ?
C12 C11 C10 C9 -8.5(3) . . . . ?
O2 C11 C10 C24 -3.9(4) . . . . ?
C12 C11 C10 C24 174.9(2) . . . . ?
O1 C24 C10 C9 -91.5(4) . . . . ?
C25 C24 C10 C9 90.7(4) . . . . ?
O1 C24 C10 C11 84.4(4) . . . . ?
C25 C24 C10 C11 -93.4(3) . . . . ?
C14 N1 C1 C9 149.6(3) . . . . ?
C17 N1 C1 C9 31.8(4) . . . . ?
C14 N1 C1 C12 33.5(3) . . . . ?
C17 N1 C1 C12 -84.3(4) . . . . ?
C14 N1 C1 C2 -100.0(3) . . . . ?
C17 N1 C1 C2 142.1(3) . . . . ?
C10 C9 C1 N1 -102.3(3) . . . . ?
C8 C9 C1 N1 86.1(3) . . . . ?
C10 C9 C1 C12 14.6(3) . . . . ?
C8 C9 C1 C12 -156.9(2) . . . . ?
C10 C9 C1 C2 146.6(3) . . . . ?
C8 C9 C1 C2 -24.9(3) . . . . ?
C26 C25 C30 C29 -0.9(5) . . . . ?
C24 C25 C30 C29 176.3(3) . . . . ?
C26 C27 C28 C29 -0.2(6) . . . . ?
C26 C27 C28 O3 -179.8(3) . . . . ?
C31 O3 C28 C29 1.9(5) . . . . ?
C31 O3 C28 C27 -178.4(4) . . . . ?
C6 C7 C8 C3 -1.2(5) . . . . ?
C6 C7 C8 C9 -179.6(3) . . . . ?
C4 C3 C8 C7 0.3(5) . . . . ?
C2 C3 C8 C7 -179.9(3) . . . . ?
C4 C3 C8 C9 179.1(3) . . . . ?
C2 C3 C8 C9 -1.1(4) . . . . ?
C10 C9 C8 C7 27.4(6) . . . . ?
C1 C9 C8 C7 -164.2(3) . . . . ?
C10 C9 C8 C3 -151.2(3) . . . . ?
C1 C9 C8 C3 17.2(3) . . . . ?
N1 C1 C12 C11 104.2(2) . . . . ?
C9 C1 C12 C11 -18.1(3) . . . . ?
C2 C1 C12 C11 -135.4(3) . . . . ?
N1 C1 C12 C13 -17.6(3) . . . . ?
C9 C1 C12 C13 -139.9(2) . . . . ?
C2 C1 C12 C13 102.8(3) . . . . ?
O2 C11 C12 C1 -164.6(3) . . . . ?
C10 C11 C12 C1 16.6(3) . . . . ?
O2 C11 C12 C13 -49.8(4) . . . . ?
C10 C11 C12 C13 131.4(3) . . . . ?
C8 C3 C4 C5 0.3(5) . . . . ?
C2 C3 C4 C5 -179.4(4) . . . . ?
C28 C27 C26 C25 -0.2(5) . . . . ?
C30 C25 C26 C27 0.7(5) . . . . ?
C24 C25 C26 C27 -176.5(3) . . . . ?
C27 C28 C29 C30 0.0(6) . . . . ?
O3 C28 C29 C30 179.6(3) . . . . ?
C25 C30 C29 C28 0.5(6) . . . . ?
C19 C18 C13 C12 -59.4(4) . . . . ?
C23 C18 C13 C12 122.0(5) . . . . ?
C23A C18 C13 C12 83.2(10) . . . . ?
C19A C18 C13 C12 -88.1(17) . . . . ?
C19 C18 C13 C14 -178.2(3) . . . . ?
C23 C18 C13 C14 3.3(6) . . . . ?
C23A C18 C13 C14 -35.5(10) . . . . ?
C19A C18 C13 C14 153.2(17) . . . . ?
C1 C12 C13 C18 -130.7(3) . . . . ?
C11 C12 C13 C18 116.5(3) . . . . ?
C1 C12 C13 C14 -3.3(3) . . . . ?
C11 C12 C13 C14 -116.1(3) . . . . ?
C8 C3 C2 O4 168.4(3) . . . . ?
C4 C3 C2 O4 -11.9(6) . . . . ?
C8 C3 C2 C1 -14.4(3) . . . . ?
C4 C3 C2 C1 165.3(3) . . . . ?
N1 C1 C2 O4 81.4(4) . . . . ?
C9 C1 C2 O4 -159.2(3) . . . . ?
C12 C1 C2 O4 -40.6(5) . . . . ?
N1 C1 C2 C3 -95.9(3) . . . . ?
C9 C1 C2 C3 23.5(3) . . . . ?
C12 C1 C2 C3 142.1(3) . . . . ?
C8 C7 C6 C5 1.5(6) . . . . ?
C17 N1 C14 C15 -34.4(4) . . . . ?
C1 N1 C14 C15 -160.2(3) . . . . ?
C17 N1 C14 C13 90.0(3) . . . . ?
C1 N1 C14 C13 -35.8(3) . . . . ?
C18 C13 C14 N1 147.5(3) . . . . ?
C12 C13 C14 N1 24.0(3) . . . . ?
C18 C13 C14 C15 -95.8(4) . . . . ?
C12 C13 C14 C15 140.7(3) . . . . ?
C7 C6 C5 C4 -0.9(6) . . . . ?
C3 C4 C5 C6 0.0(6) . . . . ?
C14 N1 C17 C16 36.6(5) . . . . ?
C1 N1 C17 C16 154.2(3) . . . . ?
N1 C14 C15 C16 19.2(5) . . . . ?
C13 C14 C15 C16 -98.7(4) . . . . ?
N1 C17 C16 C15 -23.5(5) . . . . ?
C14 C15 C16 C17 2.8(6) . . . . ?
C19 C18 C23 C22 1.5(9) . . . . ?
C23A C18 C23 C22 -80.3(15) . . . . ?
C19A C18 C23 C22 21.3(14) . . . . ?
C13 C18 C23 C22 -179.9(5) . . . . ?
C18 C23 C22 C21 1.9(11) . . . . ?
C23 C22 C21 C20 -3.8(12) . . . . ?
C23 C22 C21 Cl1 178.1(6) . . . . ?
C23 C18 C19 C20 -3.1(7) . . . . ?
C23A C18 C19 C20 32.1(9) . . . . ?
C19A C18 C19 C20 -48(3) . . . . ?
C13 C18 C19 C20 178.4(4) . . . . ?
C18 C19 C20 C21 1.1(8) . . . . ?
C22 C21 C20 C19 2.3(10) . . . . ?
Cl1 C21 C20 C19 -179.6(5) . . . . ?
C19 C18 C23A C22A -40(2) . . . . ?
C23 C18 C23A C22A 74(2) . . . . ?
C19A C18 C23A C22A -11(3) . . . . ?
C13 C18 C23A C22A 175.3(17) . . . . ?
C18 C23A C22A C21A 15(3) . . . . ?
C23A C22A C21A C20A -2(4) . . . . ?
C23A C22A C21A Cl1A 178.6(17) . . . . ?
C22A C21A C20A C19A -9(5) . . . . ?
Cl1A C21A C20A C19A 170(2) . . . . ?
C19 C18 C19A C20A 106(4) . . . . ?
C23 C18 C19A C20A -36(3) . . . . ?
C23A C18 C19A C20A -3(3) . . . . ?
C13 C18 C19A C20A 170(2) . . . . ?
C21A C20A C19A C18 13(5) . . . . ?
